data_7104155
loop_
_publ_author_name
'Islam, Nazrul'
'Ooi, Takashi'
'Iwasawa, Tetsuo'
'Nishiuchi, Masaki'
'Kawamura, Yasuhiko'

_publ_section_title
;
 Thermal cyclotrimerization of tetraphenyl[5]cumulene
 (tetraphenylhexapentaene) to a tricyclodecadiene derivative.
;
_journal_issue 5
_journal_name_full 'Chemical communications (Cambridge, England)'
_journal_page_first 574
_journal_page_last 576
_journal_paper_doi 10.1039/b815620d
_journal_volume 34
_journal_year 2009
_chemical_formula_moiety 'C90 H60, C6 H14 '
_chemical_formula_sum 'C96 H74'
_chemical_formula_weight 1227.64
_space_group_IT_number 14
_symmetry_cell_setting monoclinic
_symmetry_Int_Tables_number 14
_symmetry_space_group_name_Hall '-P 2yn'
_symmetry_space_group_name_H-M 'P 1 21/n 1'
_cell_angle_alpha 90
_cell_angle_beta 93.516(1)
_cell_angle_gamma 90
_cell_formula_units_Z 4
_cell_length_a 13.1788(5)
_cell_length_b 15.5047(5)
_cell_length_c 33.564(1)
_cell_measurement_reflns_used 47682
_cell_measurement_temperature 123.1
_cell_measurement_theta_max 27.5
_cell_measurement_theta_min 3.0
_cell_volume 6845.3(4)
_computing_cell_refinement PROCESS-AUTO
_computing_data_collection PROCESS-AUTO
_computing_data_reduction CrystalStructure
_computing_publication_material 'CrystalStructure 3.6.0'
_computing_structure_refinement CRYSTALS
_computing_structure_solution SIR97
_diffrn_detector_area_resol_mean 10.00
_diffrn_measured_fraction_theta_full 0.9968
_diffrn_measured_fraction_theta_max 0.9968
_diffrn_measurement_device_type 'Rigaku RAXIS-RAPID'
_diffrn_measurement_method \w
_diffrn_radiation_type 'Mo K\a'
_diffrn_radiation_wavelength 0.7107
_diffrn_reflns_av_R_equivalents 0.029
_diffrn_reflns_limit_h_max 17
_diffrn_reflns_limit_h_min -17
_diffrn_reflns_limit_k_max 19
_diffrn_reflns_limit_k_min -20
_diffrn_reflns_limit_l_max 42
_diffrn_reflns_limit_l_min -43
_diffrn_reflns_number 67937
_diffrn_reflns_theta_full 27.46
_diffrn_reflns_theta_max 27.46
_exptl_absorpt_coefficient_mu 0.067
_exptl_absorpt_correction_type none
_exptl_crystal_colour purple
_exptl_crystal_density_diffrn 1.191
_exptl_crystal_density_method 'not measured'
_exptl_crystal_description prism
_exptl_crystal_F_000 2600.00
_exptl_crystal_size_max 0.60
_exptl_crystal_size_mid 0.50
_exptl_crystal_size_min 0.40
_refine_diff_density_max 1.14
_refine_diff_density_min -0.54
_refine_ls_extinction_method none
_refine_ls_goodness_of_fit_ref 1.348
_refine_ls_hydrogen_treatment refall
_refine_ls_number_parameters 925
_refine_ls_number_reflns 15612
_refine_ls_R_factor_gt 0.0690
_refine_ls_shift/su_max 0.0010
_refine_ls_structure_factor_coef Fsqd
_refine_ls_weighting_details 'w = 1/[0.0020Fo^2^ + 1.0000\s(Fo^2^)]/(4Fo^2^)'
_refine_ls_weighting_scheme calc
_refine_ls_wR_factor_ref 0.1990
_reflns_number_gt 10774
_reflns_number_total 15612
_reflns_threshold_expression F^2^>2.0\s(F^2^)
_cod_data_source_file b815620d.txt
_cod_data_source_block '_NI-506'
_cod_original_formula_sum 'C96 H74 '
_cod_database_code 7104155

loop_
_symmetry_equiv_pos_site_id
_symmetry_equiv_pos_as_xyz
1 +X,+Y,+Z
2 1/2-X,1/2+Y,1/2-Z
3 -X,-Y,-Z
4 1/2+X,1/2-Y,1/2+Z

loop_
_atom_site_label
_atom_site_type_symbol
_atom_site_fract_x
_atom_site_fract_y
_atom_site_fract_z
_atom_site_U_iso_or_equiv
_atom_site_adp_type
_atom_site_occupancy
_atom_site_symmetry_multiplicity
_atom_site_calc_flag
_atom_site_refinement_flags
_atom_site_disorder_assembly
_atom_site_disorder_group
C(1) C 0.5508(1) 0.2881(1) 0.22100(5) 0.0281(5) Uani 1.00 1 d . . .
C(2) C 0.4521(1) 0.2472(1) 0.23405(5) 0.0254(4) Uani 1.00 1 d . . .
C(3) C 0.6500(1) 0.2928(1) 0.33071(5) 0.0272(5) Uani 1.00 1 d . . .
C(4) C 0.4964(1) 0.1996(1) 0.31342(5) 0.0242(4) Uani 1.00 1 d . . .
C(5) C 0.5751(1) 0.2349(1) 0.34040(5) 0.0257(4) Uani 1.00 1 d . . .
C(6) C 0.3544(1) 0.2365(1) 0.21992(5) 0.0258(4) Uani 1.00 1 d . . .
C(7) C 0.4339(1) 0.1319(1) 0.32315(5) 0.0244(4) Uani 1.00 1 d . . .
C(8) C 0.6992(1) 0.2919(1) 0.37187(5) 0.0311(5) Uani 1.00 1 d . . .
C(9) C 0.2742(1) 0.2579(1) 0.28566(5) 0.0274(5) Uani 1.00 1 d . . .
C(10) C 0.3197(1) 0.2348(1) 0.17687(5) 0.0291(5) Uani 1.00 1 d . . .
C(11) C 0.2718(1) 0.2211(1) 0.24751(5) 0.0263(4) Uani 1.00 1 d . . .
C(12) C 0.6935(1) 0.0828(1) 0.46291(5) 0.0311(5) Uani 1.00 1 d . . .
C(13) C 0.7230(1) 0.4012(1) 0.28520(6) 0.0304(5) Uani 1.00 1 d . . .
C(14) C 0.5835(1) 0.2929(1) 0.26408(5) 0.0271(5) Uani 1.00 1 d . . .
C(15) C 0.6184(1) 0.2256(1) 0.38209(5) 0.0294(5) Uani 1.00 1 d . . .
C(16) C 0.6019(1) 0.2982(1) 0.18747(5) 0.0308(5) Uani 1.00 1 d . . .
C(17) C 0.5041(1) 0.2406(1) 0.27458(5) 0.0253(4) Uani 1.00 1 d . . .
C(18) C 0.6264(1) 0.1576(1) 0.45293(5) 0.0319(5) Uani 1.00 1 d . . .
C(19) C 0.4734(1) 0.3545(1) 0.13599(6) 0.0339(5) Uani 1.00 1 d . . .
C(20) C 0.3900(1) 0.1829(1) 0.39067(5) 0.0318(5) Uani 1.00 1 d . . .
C(21) C 0.6591(1) 0.3322(1) 0.29183(5) 0.0271(5) Uani 1.00 1 d . . .
C(22) C 0.8130(1) 0.4174(1) 0.31299(5) 0.0306(5) Uani 1.00 1 d . . .
C(23) C 0.8845(1) 0.3525(1) 0.32108(6) 0.0316(5) Uani 1.00 1 d . . .
C(24) C 0.6123(1) 0.1842(1) 0.41560(6) 0.0319(5) Uani 1.00 1 d . . .
C(25) C 0.7058(1) 0.4623(1) 0.25196(6) 0.0343(5) Uani 1.00 1 d . . .
C(26) C 0.5946(2) 0.2508(1) 0.11593(6) 0.0359(5) Uani 1.00 1 d . . .
C(27) C 0.5948(2) 0.5382(1) 0.20322(6) 0.0405(6) Uani 1.00 1 d . . .
C(28) C 0.5543(1) 0.2994(1) 0.14610(5) 0.0312(5) Uani 1.00 1 d . . .
C(29) C 0.1961(1) 0.2431(1) 0.31084(6) 0.0333(5) Uani 1.00 1 d . . .
C(30) C 0.9710(1) 0.3682(1) 0.34546(6) 0.0362(5) Uani 1.00 1 d . . .
C(31) C 0.2966(2) 0.0306(1) 0.29813(6) 0.0345(5) Uani 1.00 1 d . . .
C(32) C 0.7715(2) 0.3221(1) 0.39577(6) 0.0390(6) Uani 1.00 1 d . . .
C(33) C 0.4083(1) 0.0308(1) 0.37993(6) 0.0338(5) Uani 1.00 1 d . . .
C(34) C 0.5777(2) 0.2064(1) 0.48504(6) 0.0389(6) Uani 1.00 1 d . . .
C(35) C 0.1087(1) 0.1576(1) 0.26031(6) 0.0370(5) Uani 1.00 1 d . . .
C(36) C 0.8318(2) 0.4992(1) 0.33003(6) 0.0387(6) Uani 1.00 1 d . . .
C(37) C 0.4734(2) 0.3108(1) 0.06711(6) 0.0423(6) Uani 1.00 1 d . . .
C(38) C 0.3883(1) 0.0729(1) 0.29293(5) 0.0280(5) Uani 1.00 1 d . . .
C(39) C 0.6084(2) 0.4805(1) 0.23470(6) 0.0353(5) Uani 1.00 1 d . . .
C(40) C 0.3222(2) 0.1667(1) 0.11237(6) 0.0440(6) Uani 1.00 1 d . . .
C(41) C 0.1981(2) 0.2756(1) 0.12305(6) 0.0437(6) Uani 1.00 1 d . . .
C(42) C 0.7625(1) 0.0858(1) 0.49610(5) 0.0324(5) Uani 1.00 1 d . . .
C(43) C 0.8330(2) 0.0205(1) 0.50310(6) 0.0364(5) Uani 1.00 1 d . . .
C(44) C 0.9871(1) 0.4483(1) 0.36286(6) 0.0378(5) Uani 1.00 1 d . . .
C(45) C 0.4388(2) 0.0546(1) 0.25842(6) 0.0372(6) Uani 1.00 1 d . . .
C(46) C 0.1134(2) 0.1930(1) 0.29824(6) 0.0366(5) Uani 1.00 1 d . . .
C(47) C 0.1872(1) 0.1712(1) 0.23520(6) 0.0309(5) Uani 1.00 1 d . . .
C(48) C 0.3619(2) 0.1755(1) 0.15145(6) 0.0349(5) Uani 1.00 1 d . . .
C(49) C 0.3826(2) 0.0156(1) 0.41885(6) 0.0423(6) Uani 1.00 1 d . . .
C(50) C 0.5541(2) 0.2556(1) 0.07672(6) 0.0418(6) Uani 1.00 1 d . . .
C(51) C 0.3619(2) 0.0831(2) 0.44355(6) 0.0454(6) Uani 1.00 1 d . . .
C(52) C 0.3656(2) 0.1672(1) 0.42953(6) 0.0397(6) Uani 1.00 1 d . . .
C(53) C 0.4126(1) 0.1149(1) 0.36516(5) 0.0280(5) Uani 1.00 1 d . . .
C(54) C 0.7143(1) 0.3097(1) 0.19006(6) 0.0370(5) Uani 1.00 1 d . . .
C(55) C 0.8406(2) 0.3323(2) 0.42561(6) 0.0459(6) Uani 1.00 1 d . . .
C(56) C 0.4338(2) 0.3605(1) 0.09657(6) 0.0391(6) Uani 1.00 1 d . . .
C(57) C 0.2561(2) -0.0260(1) 0.26915(7) 0.0524(7) Uani 1.00 1 d . . .
C(58) C 0.2371(2) 0.2846(1) 0.16218(6) 0.0352(5) Uani 1.00 1 d . . .
C(59) C 0.6772(2) 0.5808(1) 0.18912(7) 0.0497(7) Uani 1.00 1 d . . .
C(60) C 0.5301(2) 0.1621(2) 0.51503(6) 0.0472(7) Uani 1.00 1 d . . .
C(61) C 0.9265(2) 0.2698(2) 0.42871(7) 0.0549(7) Uani 1.00 1 d . . .
C(62) C 0.6958(2) 0.0116(1) 0.43766(6) 0.0431(6) Uani 1.00 1 d . . .
C(63) C 0.3986(2) -0.0012(1) 0.22989(7) 0.0542(7) Uani 1.00 1 d . . .
C(64) C 0.2402(2) 0.2159(2) 0.09831(6) 0.0468(6) Uani 1.00 1 d . . .
C(65) C 0.9174(2) 0.5137(1) 0.35516(6) 0.0411(6) Uani 1.00 1 d . . .
C(66) C 0.9109(2) 0.1848(2) 0.41765(7) 0.0512(7) Uani 1.00 1 d . . .
C(67) C 0.7732(2) 0.5658(2) 0.20626(7) 0.0538(7) Uani 1.00 1 d . . .
C(68) C 0.8343(2) -0.0496(1) 0.47786(6) 0.0431(6) Uani 1.00 1 d . . .
C(69) C 0.7608(2) 0.3663(2) 0.16415(6) 0.0464(6) Uani 1.00 1 d . . .
C(70) C 0.7652(2) -0.0541(2) 0.44521(6) 0.0508(7) Uani 1.00 1 d . . .
C(71) C 0.7878(2) 0.5069(1) 0.23706(7) 0.0450(6) Uani 1.00 1 d . . .
C(72) C 0.7771(2) 0.2629(2) 0.21728(6) 0.0507(7) Uani 1.00 1 d . . .
C(73) C 0.8325(2) 0.4069(2) 0.45356(7) 0.0572(8) Uani 1.00 1 d . . .
C(74) C 0.3070(3) -0.0406(1) 0.23511(7) 0.0645(8) Uani 1.00 1 d . . .
C(75) C 0.5759(2) 0.2955(2) 0.48422(8) 0.0608(8) Uani 1.00 1 d . . .
C(76) C 0.9913(2) 0.1265(2) 0.41649(8) 0.0651(9) Uani 1.00 1 d . . .
C(77) C 0.7799(2) 0.4807(2) 0.44137(8) 0.0667(9) Uani 1.00 1 d . . .
C(78) C 0.9261(2) 0.3312(3) 0.19371(8) 0.083(1) Uani 1.00 1 d . . .
C(79) C 0.8082(4) 0.5470(4) 0.5046(1) 0.112(2) Uani 1.00 1 d . . .
C(80) C 0.8819(2) 0.2748(3) 0.21933(8) 0.0739(9) Uani 1.00 1 d . . .
C(81) C 1.1055(3) 0.2380(2) 0.4388(2) 0.123(2) Uani 1.00 1 d . . .
C(82) C 0.8657(2) 0.3761(2) 0.16613(7) 0.0701(9) Uani 1.00 1 d . . .
C(83) C 0.8909(7) 0.1360(6) 0.1384(2) 0.201(4) Uani 1.00 1 d . . .
C(84) C 0.4803(2) 0.2072(3) 0.54365(8) 0.073(1) Uani 1.00 1 d . . .
C(85) C 1.0259(2) 0.2958(2) 0.4395(1) 0.093(1) Uani 1.00 1 d . . .
C(86) C 0.7668(2) 0.5494(3) 0.4667(1) 0.094(1) Uani 1.00 1 d . . .
C(87) C 1.0883(2) 0.1542(2) 0.4273(1) 0.098(1) Uani 1.00 1 d . . .
C(88) C 0.4775(3) 0.2959(3) 0.5424(1) 0.098(1) Uani 1.00 1 d . . .
C(89) C 0.8759(3) 0.4029(3) 0.49239(8) 0.100(1) Uani 1.00 1 d . . .
C(90) C 0.5255(3) 0.3404(2) 0.5130(1) 0.096(1) Uani 1.00 1 d . . .
C(91) C 1.161(1) -0.0543(5) 0.1288(4) 0.367(7) Uani 1.00 1 d . . .
C(92) C 1.019(2) -0.0104(9) 0.1593(4) 0.429(9) Uani 1.00 1 d . . .
C(93) C 0.9703(9) 0.080(1) 0.1547(3) 0.327(8) Uani 1.00 1 d . . .
C(94) C 1.036(1) -0.006(2) 0.1189(7) 0.55(1) Uani 1.00 1 d . . .
C(95) C 0.8630(4) 0.4745(4) 0.51773(9) 0.122(2) Uani 1.00 1 d . . .
C(96) C 1.1117(9) -0.0656(4) 0.0890(2) 0.227(4) Uani 1.00 1 d . . .
H(1) H 0.3300 0.2934 0.2943 0.032 Uiso 1.00 1 c R . .
H(2) H 0.4453 0.3884 0.1562 0.040 Uiso 1.00 1 c R . .
H(3) H 0.3913 0.2404 0.3810 0.038 Uiso 1.00 1 c R . .
H(4) H 0.8734 0.2972 0.3094 0.038 Uiso 1.00 1 c R . .
H(5) H 0.6504 0.2135 0.1224 0.043 Uiso 1.00 1 c R . .
H(6) H 0.5286 0.5480 0.1913 0.048 Uiso 1.00 1 c R . .
H(7) H 0.1999 0.2674 0.3369 0.040 Uiso 1.00 1 c R . .
H(8) H 1.0195 0.3234 0.3504 0.043 Uiso 1.00 1 c R . .
H(9) H 0.2618 0.0408 0.3216 0.041 Uiso 1.00 1 c R . .
H(10) H 0.4235 -0.0163 0.3632 0.041 Uiso 1.00 1 c R . .
H(11) H 0.0517 0.1238 0.2513 0.044 Uiso 1.00 1 c R . .
H(12) H 0.7855 0.5449 0.3240 0.046 Uiso 1.00 1 c R . .
H(13) H 0.4452 0.3137 0.0404 0.050 Uiso 1.00 1 c R . .
H(14) H 0.5509 0.4537 0.2452 0.042 Uiso 1.00 1 c R . .
H(15) H 0.3519 0.1267 0.0951 0.053 Uiso 1.00 1 c R . .
H(16) H 0.1421 0.3097 0.1133 0.051 Uiso 1.00 1 c R . .
H(17) H 0.7610 0.1330 0.5141 0.039 Uiso 1.00 1 c R . .
H(18) H 0.8801 0.0234 0.5256 0.043 Uiso 1.00 1 c R . .
H(19) H 1.0462 0.4588 0.3798 0.045 Uiso 1.00 1 c R . .
H(20) H 0.5024 0.0817 0.2550 0.045 Uiso 1.00 1 c R . .
H(21) H 0.0600 0.1829 0.3154 0.044 Uiso 1.00 1 c R . .
H(22) H 0.1833 0.1465 0.2092 0.037 Uiso 1.00 1 c R . .
H(23) H 0.4180 0.1413 0.1610 0.041 Uiso 1.00 1 c R . .
H(24) H 0.3786 -0.0418 0.4285 0.050 Uiso 1.00 1 c R . .
H(25) H 0.5821 0.2217 0.0565 0.050 Uiso 1.00 1 c R . .
H(26) H 0.3453 0.0725 0.4703 0.055 Uiso 1.00 1 c R . .
H(27) H 0.3511 0.2139 0.4466 0.048 Uiso 1.00 1 c R . .
H(28) H 0.3795 0.3992 0.0898 0.046 Uiso 1.00 1 c R . .
H(29) H 0.1935 -0.0544 0.2728 0.062 Uiso 1.00 1 c R . .
H(30) H 0.2079 0.3253 0.1793 0.042 Uiso 1.00 1 c R . .
H(31) H 0.6674 0.6201 0.1675 0.059 Uiso 1.00 1 c R . .
H(32) H 0.5324 0.1009 0.5157 0.056 Uiso 1.00 1 c R . .
H(33) H 0.6487 0.0087 0.4151 0.052 Uiso 1.00 1 c R . .
H(34) H 0.4344 -0.0126 0.2068 0.065 Uiso 1.00 1 c R . .
H(35) H 0.2127 0.2092 0.0717 0.055 Uiso 1.00 1 c R . .
H(36) H 0.9275 0.5685 0.3675 0.049 Uiso 1.00 1 c R . .
H(37) H 0.8434 0.1659 0.4110 0.061 Uiso 1.00 1 c R . .
H(38) H 0.8300 0.5959 0.1970 0.064 Uiso 1.00 1 c R . .
H(39) H 0.8835 -0.0938 0.4826 0.052 Uiso 1.00 1 c R . .
H(40) H 0.7191 0.3980 0.1452 0.055 Uiso 1.00 1 c R . .
H(41) H 0.7648 -0.1029 0.4281 0.061 Uiso 1.00 1 c R . .
H(42) H 0.8542 0.4962 0.2487 0.053 Uiso 1.00 1 c R . .
H(43) H 0.7476 0.2225 0.2344 0.061 Uiso 1.00 1 c R . .
H(44) H 0.2787 -0.0782 0.2150 0.077 Uiso 1.00 1 c R . .
H(45) H 0.6088 0.3254 0.4639 0.071 Uiso 1.00 1 c R . .
H(46) H 0.9783 0.0685 0.4086 0.077 Uiso 1.00 1 c R . .
H(47) H 0.7511 0.4827 0.4147 0.079 Uiso 1.00 1 c R . .
H(48) H 0.9975 0.3403 0.1958 0.099 Uiso 1.00 1 c R . .
H(49) H 0.7959 0.5908 0.5236 0.135 Uiso 1.00 1 c R . .
H(50) H 0.9243 0.2433 0.2381 0.088 Uiso 1.00 1 c R . .
H(51) H 1.1726 0.2557 0.4468 0.144 Uiso 1.00 1 c R . .
H(52) H 0.8957 0.4142 0.1481 0.084 Uiso 1.00 1 c R . .
H(53) H 0.4478 0.1774 0.5641 0.087 Uiso 1.00 1 c R . .
H(54) H 1.0392 0.3532 0.4482 0.109 Uiso 1.00 1 c R . .
H(55) H 0.7331 0.6004 0.4573 0.113 Uiso 1.00 1 c R . .
H(56) H 1.1444 0.1162 0.4253 0.116 Uiso 1.00 1 c R . .
H(57) H 0.4425 0.3269 0.5617 0.116 Uiso 1.00 1 c R . .
H(58) H 0.9156 0.3544 0.5009 0.117 Uiso 1.00 1 c R . .
H(59) H 0.5239 0.4016 0.5126 0.113 Uiso 1.00 1 c R . .
H(60) H 0.8935 0.4733 0.5441 0.146 Uiso 1.00 1 c R . .

loop_
_atom_site_aniso_label
_atom_site_aniso_U_11
_atom_site_aniso_U_22
_atom_site_aniso_U_33
_atom_site_aniso_U_12
_atom_site_aniso_U_13
_atom_site_aniso_U_23
C(1) 0.024(1) 0.0283(9) 0.0316(9) 0.0017(8) -0.0040(7) 0.0080(7)
C(2) 0.025(1) 0.0233(9) 0.0277(9) 0.0017(7) -0.0025(7) 0.0043(7)
C(3) 0.0204(9) 0.0299(9) 0.0306(9) 0.0006(7) -0.0042(7) 0.0058(7)
C(4) 0.0187(9) 0.0262(9) 0.0274(8) 0.0026(7) -0.0018(7) 0.0030(7)
C(5) 0.0197(9) 0.0297(9) 0.0271(9) 0.0014(7) -0.0022(7) 0.0066(7)
C(6) 0.0245(9) 0.0200(8) 0.0322(9) 0.0016(7) -0.0048(7) 0.0019(7)
C(7) 0.0199(9) 0.0254(9) 0.0276(8) 0.0042(7) -0.0011(7) 0.0030(7)
C(8) 0.023(1) 0.036(1) 0.034(1) -0.0026(8) -0.0047(7) 0.0086(8)
C(9) 0.0208(9) 0.0233(9) 0.037(1) 0.0026(7) -0.0051(7) -0.0017(7)
C(10) 0.025(1) 0.0283(9) 0.0333(9) -0.0051(8) -0.0053(7) 0.0033(7)
C(11) 0.0221(9) 0.0230(9) 0.0331(9) 0.0030(7) -0.0036(7) 0.0025(7)
C(12) 0.032(1) 0.037(1) 0.0238(9) -0.0026(8) -0.0003(7) 0.0050(8)
C(13) 0.0214(9) 0.033(1) 0.036(1) -0.0004(8) -0.0024(7) 0.0075(8)
C(14) 0.0197(9) 0.0300(9) 0.0310(9) 0.0017(7) -0.0024(7) 0.0083(7)
C(15) 0.0225(9) 0.034(1) 0.0312(9) -0.0020(8) -0.0037(7) 0.0058(8)
C(16) 0.027(1) 0.033(1) 0.0320(9) 0.0009(8) -0.0026(7) 0.0098(8)
C(17) 0.0197(9) 0.0267(9) 0.0290(9) 0.0020(7) -0.0019(7) 0.0043(7)
C(18) 0.030(1) 0.036(1) 0.0295(9) -0.0052(8) -0.0071(7) 0.0028(8)
C(19) 0.032(1) 0.036(1) 0.033(1) -0.0062(9) -0.0049(8) 0.0090(8)
C(20) 0.024(1) 0.038(1) 0.0328(9) -0.0021(8) -0.0015(7) 0.0008(8)
C(21) 0.0177(9) 0.031(1) 0.0316(9) 0.0016(7) -0.0038(7) 0.0072(7)
C(22) 0.022(1) 0.034(1) 0.035(1) -0.0060(8) -0.0004(7) 0.0079(8)
C(23) 0.024(1) 0.033(1) 0.038(1) -0.0029(8) -0.0013(8) 0.0028(8)
C(24) 0.025(1) 0.037(1) 0.034(1) -0.0050(8) -0.0051(7) 0.0054(8)
C(25) 0.030(1) 0.030(1) 0.042(1) -0.0043(8) -0.0047(8) 0.0103(8)
C(26) 0.032(1) 0.038(1) 0.038(1) -0.0027(9) 0.0003(8) 0.0069(8)
C(27) 0.043(1) 0.034(1) 0.043(1) 0.005(1) -0.0077(9) 0.0075(9)
C(28) 0.027(1) 0.035(1) 0.0311(9) -0.0063(8) -0.0024(8) 0.0106(8)
C(29) 0.027(1) 0.033(1) 0.039(1) 0.0044(8) 0.0013(8) -0.0067(8)
C(30) 0.023(1) 0.044(1) 0.041(1) 0.0030(9) -0.0029(8) -0.0003(9)
C(31) 0.042(1) 0.027(1) 0.034(1) -0.0070(9) -0.0050(8) 0.0051(8)
C(32) 0.031(1) 0.049(1) 0.036(1) -0.010(1) -0.0053(8) 0.0134(9)
C(33) 0.031(1) 0.037(1) 0.033(1) -0.0032(9) -0.0036(8) 0.0076(8)
C(34) 0.035(1) 0.048(1) 0.032(1) 0.008(1) -0.0133(8) -0.0019(9)
C(35) 0.024(1) 0.038(1) 0.048(1) -0.0075(9) -0.0022(8) -0.0040(9)
C(36) 0.033(1) 0.033(1) 0.049(1) -0.0005(9) -0.0006(9) 0.0058(9)
C(37) 0.043(1) 0.052(1) 0.031(1) -0.014(1) -0.0083(9) 0.0106(9)
C(38) 0.033(1) 0.0208(8) 0.0298(9) 0.0033(8) -0.0017(7) 0.0051(7)
C(39) 0.032(1) 0.031(1) 0.042(1) 0.0008(9) -0.0047(8) 0.0072(8)
C(40) 0.056(1) 0.041(1) 0.035(1) -0.012(1) 0.003(1) -0.0057(9)
C(41) 0.036(1) 0.051(1) 0.042(1) -0.005(1) -0.0144(9) 0.010(1)
C(42) 0.033(1) 0.038(1) 0.0258(9) -0.0001(9) -0.0019(8) 0.0013(8)
C(43) 0.033(1) 0.047(1) 0.0284(9) 0.0051(9) -0.0030(8) 0.0029(8)
C(44) 0.024(1) 0.050(1) 0.039(1) -0.0109(9) -0.0026(8) -0.0021(9)
C(45) 0.048(1) 0.026(1) 0.037(1) 0.0099(9) 0.0052(9) 0.0041(8)
C(46) 0.027(1) 0.038(1) 0.045(1) -0.0014(9) 0.0067(8) -0.0035(9)
C(47) 0.027(1) 0.031(1) 0.034(1) -0.0026(8) -0.0031(8) -0.0001(8)
C(48) 0.036(1) 0.031(1) 0.037(1) -0.0033(9) -0.0017(8) 0.0036(8)
C(49) 0.042(1) 0.048(1) 0.035(1) -0.011(1) -0.0053(9) 0.0132(9)
C(50) 0.041(1) 0.050(1) 0.034(1) -0.010(1) 0.0025(9) 0.0021(9)
C(51) 0.035(1) 0.071(2) 0.030(1) -0.015(1) 0.0013(9) 0.010(1)
C(52) 0.029(1) 0.057(1) 0.033(1) -0.004(1) 0.0015(8) -0.0059(9)
C(53) 0.0189(9) 0.035(1) 0.0296(9) -0.0022(8) -0.0027(7) 0.0049(8)
C(54) 0.027(1) 0.054(1) 0.0300(9) 0.0022(9) 0.0006(8) 0.0056(9)
C(55) 0.037(1) 0.059(1) 0.039(1) -0.023(1) -0.0151(9) 0.019(1)
C(56) 0.037(1) 0.042(1) 0.037(1) -0.006(1) -0.0092(9) 0.0139(9)
C(57) 0.076(2) 0.031(1) 0.048(1) -0.022(1) -0.016(1) 0.0071(9)
C(58) 0.029(1) 0.038(1) 0.037(1) -0.0009(9) -0.0086(8) 0.0037(8)
C(59) 0.063(2) 0.038(1) 0.046(1) -0.008(1) -0.008(1) 0.019(1)
C(60) 0.037(1) 0.073(2) 0.031(1) 0.009(1) -0.0045(9) -0.002(1)
C(61) 0.039(1) 0.067(2) 0.055(1) -0.021(1) -0.025(1) 0.035(1)
C(62) 0.051(1) 0.050(1) 0.027(1) 0.003(1) -0.0092(9) -0.0035(9)
C(63) 0.098(2) 0.027(1) 0.038(1) 0.006(1) 0.010(1) -0.0040(9)
C(64) 0.051(1) 0.055(1) 0.032(1) -0.020(1) -0.012(1) 0.006(1)
C(65) 0.039(1) 0.037(1) 0.047(1) -0.010(1) -0.0012(9) -0.0016(9)
C(66) 0.032(1) 0.075(2) 0.045(1) -0.013(1) -0.0095(9) 0.025(1)
C(67) 0.052(2) 0.052(1) 0.056(1) -0.021(1) -0.005(1) 0.022(1)
C(68) 0.044(1) 0.051(1) 0.034(1) 0.015(1) 0.0015(9) 0.0008(9)
C(69) 0.032(1) 0.073(2) 0.033(1) -0.012(1) -0.0010(8) 0.007(1)
C(70) 0.066(2) 0.049(1) 0.036(1) 0.015(1) -0.004(1) -0.011(1)
C(71) 0.037(1) 0.049(1) 0.047(1) -0.014(1) -0.0073(9) 0.019(1)
C(72) 0.032(1) 0.086(2) 0.034(1) 0.017(1) 0.0026(9) 0.012(1)
C(73) 0.050(2) 0.080(2) 0.040(1) -0.038(1) -0.011(1) 0.009(1)
C(74) 0.125(3) 0.027(1) 0.039(1) -0.013(1) -0.011(1) -0.0067(9)
C(75) 0.072(2) 0.051(1) 0.056(1) 0.016(1) -0.025(1) -0.010(1)
C(76) 0.041(1) 0.074(2) 0.078(2) -0.005(1) -0.010(1) 0.037(2)
C(77) 0.037(1) 0.101(2) 0.061(2) 0.002(2) -0.009(1) -0.025(2)
C(78) 0.024(1) 0.173(4) 0.051(2) -0.003(2) 0.002(1) 0.014(2)
C(79) 0.109(3) 0.153(4) 0.074(3) -0.051(3) 0.012(2) -0.037(3)
C(80) 0.032(1) 0.146(3) 0.043(1) 0.028(2) -0.002(1) 0.014(2)
C(81) 0.042(2) 0.088(3) 0.230(5) -0.020(2) -0.066(2) 0.087(3)
C(82) 0.037(1) 0.129(3) 0.045(1) -0.023(2) 0.004(1) 0.009(2)
C(83) 0.205(8) 0.251(8) 0.156(6) -0.094(7) 0.089(6) -0.067(6)
C(84) 0.045(2) 0.132(3) 0.040(1) 0.028(2) -0.005(1) -0.015(2)
C(85) 0.053(2) 0.068(2) 0.151(3) -0.026(2) -0.060(2) 0.058(2)
C(86) 0.052(2) 0.136(3) 0.093(2) -0.002(2) -0.003(2) -0.058(2)
C(87) 0.037(2) 0.085(2) 0.168(4) -0.006(2) -0.030(2) 0.078(2)
C(88) 0.087(3) 0.145(4) 0.058(2) 0.067(3) -0.025(2) -0.043(2)
C(89) 0.147(3) 0.099(3) 0.047(2) -0.073(3) -0.036(2) 0.018(2)
C(90) 0.118(3) 0.079(2) 0.084(2) 0.059(2) -0.050(2) -0.039(2)
C(91) 0.47(2) 0.167(7) 0.42(1) -0.17(1) -0.36(2) 0.175(9)
C(92) 0.67(3) 0.36(2) 0.29(1) -0.37(2) 0.29(2) -0.05(1)
C(93) 0.21(1) 0.55(3) 0.21(1) 0.15(1) -0.117(8) -0.07(1)
C(94) 0.22(1) 0.67(4) 0.80(4) 0.01(2) 0.29(2) 0.41(3)
C(95) 0.172(5) 0.154(4) 0.038(2) -0.109(4) -0.013(2) -0.004(2)
C(96) 0.34(1) 0.125(5) 0.199(7) 0.011(6) -0.113(8) 0.038(5)

loop_
_atom_type_symbol
_atom_type_description
_atom_type_scat_dispersion_real
_atom_type_scat_dispersion_imag
_atom_type_scat_source
C C 0.003 0.002
;
International Tables for Crystallography
(1992, Vol. C, Tables 4.2.6.8 and 6.1.1.4)
;
H H 0.000 0.000
;
International Tables for Crystallography
(1992, Vol. C, Table 6.1.1.4)
;

loop_
_geom_angle_atom_site_label_1
_geom_angle_atom_site_label_2
_geom_angle_atom_site_label_3
_geom_angle
_geom_angle_publ_flag
_geom_angle_site_symmetry_1
_geom_angle_site_symmetry_2
_geom_angle_site_symmetry_3
C(1) C(2) C(6) 139.0(2) ? . . .
C(14) C(1) C(2) 86.8(1) ? . . .
C(16) C(1) C(2) 139.3(2) ? . . .
C(1) C(2) C(17) 86.4(1) ? . . .
C(16) C(1) C(14) 132.3(2) ? . . .
C(1) C(14) C(17) 92.3(1) ? . . .
C(1) C(14) C(21) 142.2(2) ? . . .
C(1) C(16) C(28) 125.0(2) ? . . .
C(1) C(16) C(54) 120.6(2) ? . . .
C(2) C(6) C(10) 124.8(2) ? . . .
C(17) C(2) C(6) 133.3(2) ? . . .
C(2) C(6) C(11) 121.1(2) ? . . .
C(2) C(17) C(4) 142.4(2) ? . . .
C(2) C(17) C(14) 92.3(1) ? . . .
C(3) C(5) C(4) 126.4(2) ? . . .
C(21) C(3) C(5) 125.6(2) ? . . .
C(8) C(3) C(5) 93.0(1) ? . . .
C(3) C(5) C(15) 92.6(1) ? . . .
C(21) C(3) C(8) 141.4(2) ? . . .
C(3) C(8) C(15) 86.9(1) ? . . .
C(3) C(8) C(32) 146.4(2) ? . . .
C(3) C(21) C(13) 123.6(2) ? . . .
C(3) C(21) C(14) 107.9(2) ? . . .
C(17) C(4) C(5) 108.0(1) ? . . .
C(7) C(4) C(5) 123.7(2) ? . . .
C(4) C(5) C(15) 140.7(2) ? . . .
C(17) C(4) C(7) 128.0(2) ? . . .
C(4) C(7) C(38) 122.3(2) ? . . .
C(4) C(7) C(53) 120.7(2) ? . . .
C(4) C(17) C(14) 125.2(2) ? . . .
C(5) C(15) C(8) 87.5(1) ? . . .
C(5) C(15) C(24) 145.2(2) ? . . .
C(11) C(6) C(10) 114.0(2) ? . . .
C(6) C(10) C(48) 119.7(2) ? . . .
C(6) C(10) C(58) 121.2(2) ? . . .
C(6) C(11) C(9) 121.7(2) ? . . .
C(6) C(11) C(47) 120.3(2) ? . . .
C(7) C(38) C(45) 120.2(2) ? . . .
C(53) C(7) C(38) 117.0(2) ? . . .
C(7) C(38) C(31) 121.8(2) ? . . .
C(7) C(53) C(20) 120.6(2) ? . . .
C(7) C(53) C(33) 121.3(2) ? . . .
C(8) C(15) C(24) 127.2(2) ? . . .
C(32) C(8) C(15) 126.8(2) ? . . .
C(8) C(32) C(55) 163.6(2) ? . . .
C(9) C(11) C(47) 117.9(2) ? . . .
C(29) C(9) C(11) 120.8(2) ? . . .
C(9) C(29) C(46) 120.4(2) ? . . .
C(58) C(10) C(48) 118.6(2) ? . . .
C(10) C(48) C(40) 120.2(2) ? . . .
C(10) C(58) C(41) 120.9(2) ? . . .
C(11) C(47) C(35) 120.9(2) ? . . .
C(12) C(18) C(24) 120.4(2) ? . . .
C(12) C(18) C(34) 120.6(2) ? . . .
C(42) C(12) C(18) 120.3(2) ? . . .
C(62) C(12) C(18) 121.1(2) ? . . .
C(12) C(42) C(43) 120.6(2) ? . . .
C(62) C(12) C(42) 118.4(2) ? . . .
C(12) C(62) C(70) 120.7(2) ? . . .
C(13) C(21) C(14) 128.2(2) ? . . .
C(25) C(13) C(21) 123.5(2) ? . . .
C(22) C(13) C(21) 119.9(2) ? . . .
C(25) C(13) C(22) 116.6(2) ? . . .
C(13) C(22) C(23) 120.3(2) ? . . .
C(13) C(22) C(36) 121.5(2) ? . . .
C(13) C(25) C(39) 122.5(2) ? . . .
C(13) C(25) C(71) 120.1(2) ? . . .
C(21) C(14) C(17) 125.5(2) ? . . .
C(15) C(24) C(18) 163.9(2) ? . . .
C(16) C(28) C(19) 120.5(2) ? . . .
C(54) C(16) C(28) 114.5(2) ? . . .
C(16) C(28) C(26) 120.9(2) ? . . .
C(16) C(54) C(72) 121.5(2) ? . . .
C(16) C(54) C(69) 120.6(2) ? . . .
C(34) C(18) C(24) 118.9(2) ? . . .
C(18) C(34) C(60) 120.1(2) ? . . .
C(18) C(34) C(75) 120.0(2) ? . . .
C(19) C(28) C(26) 118.4(2) ? . . .
C(56) C(19) C(28) 120.6(2) ? . . .
C(19) C(56) C(37) 120.3(2) ? . . .
C(53) C(20) C(52) 120.9(2) ? . . .
C(20) C(52) C(51) 120.0(2) ? . . .
C(20) C(53) C(33) 118.0(2) ? . . .
C(36) C(22) C(23) 118.1(2) ? . . .
C(22) C(23) C(30) 120.8(2) ? . . .
C(22) C(36) C(65) 120.8(2) ? . . .
C(23) C(30) C(44) 120.4(2) ? . . .
C(71) C(25) C(39) 117.4(2) ? . . .
C(25) C(39) C(27) 121.0(2) ? . . .
C(25) C(71) C(67) 121.1(2) ? . . .
C(50) C(26) C(28) 121.2(2) ? . . .
C(26) C(50) C(37) 119.8(2) ? . . .
C(59) C(27) C(39) 120.2(2) ? . . .
C(27) C(59) C(67) 119.8(2) ? . . .
C(29) C(46) C(35) 119.6(2) ? . . .
C(30) C(44) C(65) 119.8(2) ? . . .
C(31) C(38) C(45) 117.9(2) ? . . .
C(57) C(31) C(38) 120.5(2) ? . . .
C(31) C(57) C(74) 119.8(2) ? . . .
C(32) C(55) C(61) 117.5(2) ? . . .
C(32) C(55) C(73) 119.6(2) ? . . .
C(53) C(33) C(49) 120.6(2) ? . . .
C(33) C(49) C(51) 120.5(2) ? . . .
C(75) C(34) C(60) 119.8(2) ? . . .
C(34) C(60) C(84) 120.2(3) ? . . .
C(34) C(75) C(90) 119.6(3) ? . . .
C(47) C(35) C(46) 120.3(2) ? . . .
C(36) C(65) C(44) 120.1(2) ? . . .
C(56) C(37) C(50) 119.7(2) ? . . .
C(38) C(45) C(63) 121.4(2) ? . . .
C(64) C(40) C(48) 120.6(2) ? . . .
C(40) C(64) C(41) 119.9(2) ? . . .
C(64) C(41) C(58) 119.8(2) ? . . .
C(42) C(43) C(68) 120.4(2) ? . . .
C(43) C(68) C(70) 119.6(2) ? . . .
C(45) C(63) C(74) 119.8(2) ? . . .
C(49) C(51) C(52) 119.9(2) ? . . .
C(72) C(54) C(69) 117.9(2) ? . . .
C(54) C(69) C(82) 120.6(2) ? . . .
C(54) C(72) C(80) 120.6(2) ? . . .
C(55) C(61) C(66) 120.1(2) ? . . .
C(55) C(61) C(85) 121.9(2) ? . . .
C(73) C(55) C(61) 122.8(2) ? . . .
C(55) C(73) C(77) 120.4(2) ? . . .
C(55) C(73) C(89) 120.7(3) ? . . .
C(57) C(74) C(63) 120.6(2) ? . . .
C(59) C(67) C(71) 120.4(2) ? . . .
C(60) C(84) C(88) 119.7(3) ? . . .
C(85) C(61) C(66) 117.8(2) ? . . .
C(61) C(66) C(76) 121.7(2) ? . . .
C(61) C(85) C(81) 120.7(3) ? . . .
C(62) C(70) C(68) 120.3(2) ? . . .
C(66) C(76) C(87) 119.0(3) ? . . .
C(69) C(82) C(78) 120.8(3) ? . . .
C(72) C(80) C(78) 120.6(3) ? . . .
C(89) C(73) C(77) 118.9(3) ? . . .
C(73) C(77) C(86) 122.3(3) ? . . .
C(73) C(89) C(95) 118.0(3) ? . . .
C(75) C(90) C(88) 120.2(3) ? . . .
C(76) C(87) C(81) 120.3(3) ? . . .
C(77) C(86) C(79) 119.9(4) ? . . .
C(82) C(78) C(80) 119.5(3) ? . . .
C(95) C(79) C(86) 119.3(4) ? . . .
C(79) C(95) C(89) 121.5(3) ? . . .
C(87) C(81) C(85) 120.5(3) ? . . .
C(83) C(93) C(92) 150(1) ? . . .
C(84) C(88) C(90) 120.4(3) ? . . .
C(91) C(94) C(92) 89(1) ? . . .
C(91) C(94) C(96) 48.4(7) ? . . .
C(96) C(91) C(94) 62(1) ? . . .
C(91) C(96) C(94) 69.4(9) ? . . .
C(94) C(92) C(93) 86(1) ? . . .
C(92) C(94) C(96) 132(1) ? . . .
H(1) C(9) C(11) 119.3294 ? . . .
H(1) C(9) C(29) 119.8208 ? . . .
C(9) C(29) H(7) 119.6658 ? . . .
C(10) C(48) H(23) 119.6438 ? . . .
C(10) C(58) H(30) 119.3116 ? . . .
C(11) C(47) H(22) 119.4176 ? . . .
C(12) C(42) H(17) 119.6753 ? . . .
C(12) C(62) H(33) 118.9940 ? . . .
H(2) C(19) C(28) 119.5004 ? . . .
H(2) C(19) C(56) 119.9062 ? . . .
C(19) C(56) H(28) 120.1601 ? . . .
H(3) C(20) C(52) 119.8174 ? . . .
C(20) C(52) H(27) 120.0525 ? . . .
H(3) C(20) C(53) 119.2386 ? . . .
C(22) C(23) H(4) 119.1370 ? . . .
C(22) C(36) H(12) 119.4254 ? . . .
H(4) C(23) C(30) 120.1105 ? . . .
C(23) C(30) H(8) 119.6906 ? . . .
C(25) C(39) H(14) 119.2941 ? . . .
C(25) C(71) H(42) 118.6838 ? . . .
H(5) C(26) C(28) 119.2291 ? . . .
H(5) C(26) C(50) 119.6183 ? . . .
C(26) C(50) H(25) 120.1095 ? . . .
C(27) C(39) H(14) 119.6743 ? . . .
H(6) C(27) C(39) 119.6875 ? . . .
H(6) C(27) C(59) 120.0869 ? . . .
C(27) C(59) H(31) 119.8131 ? . . .
H(7) C(29) C(46) 119.9838 ? . . .
C(29) C(46) H(21) 120.4266 ? . . .
H(8) C(30) C(44) 119.9074 ? . . .
C(30) C(44) H(19) 120.2969 ? . . .
H(9) C(31) C(38) 119.4212 ? . . .
H(9) C(31) C(57) 120.1248 ? . . .
C(31) C(57) H(29) 120.0460 ? . . .
H(10) C(33) C(49) 119.7833 ? . . .
C(33) C(49) H(24) 120.1455 ? . . .
H(10) C(33) C(53) 119.5821 ? . . .
C(34) C(60) H(32) 119.5160 ? . . .
C(34) C(75) H(45) 119.6154 ? . . .
C(35) C(46) H(21) 119.9709 ? . . .
H(11) C(35) C(46) 120.0794 ? . . .
C(35) C(47) H(22) 119.6629 ? . . .
H(11) C(35) C(47) 119.6005 ? . . .
H(12) C(36) C(65) 119.7922 ? . . .
C(36) C(65) H(36) 119.8747 ? . . .
H(13) C(37) C(50) 119.9409 ? . . .
C(37) C(50) H(25) 120.0918 ? . . .
H(13) C(37) C(56) 120.3080 ? . . .
C(37) C(56) H(28) 119.5175 ? . . .
C(38) C(45) H(20) 118.5376 ? . . .
C(40) C(48) H(23) 120.1849 ? . . .
H(15) C(40) C(48) 119.7210 ? . . .
H(15) C(40) C(64) 119.6710 ? . . .
C(40) C(64) H(35) 120.3627 ? . . .
C(41) C(58) H(30) 119.8351 ? . . .
H(16) C(41) C(58) 120.2760 ? . . .
H(16) C(41) C(64) 119.9131 ? . . .
C(41) C(64) H(35) 119.7060 ? . . .
H(17) C(42) C(43) 119.7388 ? . . .
C(42) C(43) H(18) 119.9265 ? . . .
H(18) C(43) C(68) 119.6694 ? . . .
C(43) C(68) H(39) 119.9026 ? . . .
C(44) C(65) H(36) 120.0366 ? . . .
H(19) C(44) C(65) 119.8589 ? . . .
H(20) C(45) C(63) 120.0292 ? . . .
C(45) C(63) H(34) 119.8445 ? . . .
C(49) C(51) H(26) 120.3076 ? . . .
H(24) C(49) C(51) 119.3643 ? . . .
H(26) C(51) C(52) 119.7836 ? . . .
C(51) C(52) H(27) 119.9634 ? . . .
C(54) C(69) H(40) 118.7305 ? . . .
C(54) C(72) H(43) 119.3693 ? . . .
H(29) C(57) C(74) 120.1294 ? . . .
C(57) C(74) H(44) 119.8811 ? . . .
C(59) C(67) H(38) 120.1587 ? . . .
H(31) C(59) C(67) 120.3535 ? . . .
H(32) C(60) C(84) 120.2550 ? . . .
C(60) C(84) H(53) 120.5292 ? . . .
C(61) C(66) H(37) 118.5901 ? . . .
C(61) C(85) H(54) 120.1032 ? . . .
H(33) C(62) C(70) 120.2802 ? . . .
C(62) C(70) H(41) 119.7858 ? . . .
C(63) C(74) H(44) 119.5284 ? . . .
H(34) C(63) C(74) 120.4005 ? . . .
H(37) C(66) C(76) 119.7259 ? . . .
C(66) C(76) H(46) 119.8216 ? . . .
C(67) C(71) H(42) 120.1944 ? . . .
H(38) C(67) C(71) 119.4592 ? . . .
C(68) C(70) H(41) 119.8783 ? . . .
H(39) C(68) C(70) 120.5079 ? . . .
H(40) C(69) C(82) 120.6368 ? . . .
C(69) C(82) H(52) 119.3671 ? . . .
H(43) C(72) C(80) 120.0006 ? . . .
C(72) C(80) H(50) 120.3902 ? . . .
C(73) C(77) H(47) 117.9686 ? . . .
C(73) C(89) H(58) 120.2751 ? . . .
H(45) C(75) C(90) 120.7516 ? . . .
C(75) C(90) H(59) 120.0721 ? . . .
H(46) C(76) C(87) 121.1406 ? . . .
C(76) C(87) H(56) 120.1765 ? . . .
H(47) C(77) C(86) 119.7038 ? . . .
C(77) C(86) H(55) 120.6835 ? . . .
C(78) C(80) H(50) 118.9915 ? . . .
H(48) C(78) C(80) 120.2011 ? . . .
C(78) C(82) H(52) 119.8505 ? . . .
H(48) C(78) C(82) 120.3000 ? . . .
C(79) C(86) H(55) 119.2701 ? . . .
H(49) C(79) C(86) 122.2324 ? . . .
C(79) C(95) H(60) 119.3803 ? . . .
H(49) C(79) C(95) 118.1446 ? . . .
C(81) C(85) H(54) 119.1843 ? . . .
H(51) C(81) C(85) 120.2487 ? . . .
H(51) C(81) C(87) 119.2394 ? . . .
C(81) C(87) H(56) 119.4102 ? . . .
H(53) C(84) C(88) 119.7409 ? . . .
C(84) C(88) H(57) 119.8159 ? . . .
C(88) C(90) H(59) 119.7105 ? . . .
H(57) C(88) C(90) 119.8319 ? . . .
H(58) C(89) C(95) 121.6450 ? . . .
C(89) C(95) H(60) 119.0930 ? . . .

loop_
_geom_bond_atom_site_label_1
_geom_bond_atom_site_label_2
_geom_bond_distance
_geom_bond_publ_flag
_geom_bond_site_symmetry_1
_geom_bond_site_symmetry_2
C(1) C(2) 1.535(3) ? . .
C(1) C(14) 1.485(2) ? . .
C(1) C(16) 1.356(3) ? . .
C(2) C(6) 1.354(3) ? . .
C(2) C(17) 1.489(2) ? . .
C(3) C(5) 1.387(3) ? . .
C(3) C(8) 1.489(2) ? . .
C(3) C(21) 1.453(2) ? . .
C(4) C(5) 1.442(2) ? . .
C(4) C(7) 1.386(2) ? . .
C(4) C(17) 1.459(2) ? . .
C(5) C(15) 1.485(2) ? . .
C(6) C(10) 1.489(2) ? . .
C(6) C(11) 1.492(3) ? . .
C(7) C(38) 1.467(2) ? . .
C(7) C(53) 1.478(2) ? . .
C(8) C(15) 1.534(3) ? . .
C(8) C(32) 1.296(3) ? . .
C(9) C(11) 1.400(2) ? . .
C(9) C(29) 1.390(3) ? . .
C(10) C(48) 1.393(3) ? . .
C(10) C(58) 1.399(3) ? . .
C(11) C(47) 1.399(3) ? . .
C(12) C(18) 1.484(3) ? . .
C(12) C(42) 1.395(2) ? . .
C(12) C(62) 1.393(3) ? . .
C(13) C(21) 1.387(3) ? . .
C(13) C(22) 1.485(3) ? . .
C(13) C(25) 1.471(3) ? . .
C(14) C(17) 1.386(3) ? . .
C(14) C(21) 1.456(2) ? . .
C(15) C(24) 1.301(3) ? . .
C(16) C(28) 1.488(2) ? . .
C(16) C(54) 1.490(3) ? . .
C(18) C(24) 1.322(3) ? . .
C(18) C(34) 1.494(3) ? . .
C(19) C(28) 1.392(3) ? . .
C(19) C(56) 1.395(3) ? . .
C(20) C(52) 1.384(3) ? . .
C(20) C(53) 1.402(3) ? . .
C(22) C(23) 1.394(3) ? . .
C(22) C(36) 1.406(3) ? . .
C(23) C(30) 1.384(3) ? . .
C(25) C(39) 1.404(3) ? . .
C(25) C(71) 1.401(3) ? . .
C(26) C(28) 1.393(3) ? . .
C(26) C(50) 1.391(3) ? . .
C(27) C(39) 1.387(3) ? . .
C(27) C(59) 1.379(3) ? . .
C(29) C(46) 1.383(3) ? . .
C(30) C(44) 1.384(3) ? . .
C(31) C(38) 1.395(3) ? . .
C(31) C(57) 1.391(3) ? . .
C(32) C(55) 1.321(3) ? . .
C(33) C(49) 1.390(3) ? . .
C(33) C(53) 1.397(3) ? . .
C(34) C(60) 1.398(3) ? . .
C(34) C(75) 1.382(3) ? . .
C(35) C(46) 1.384(3) ? . .
C(35) C(47) 1.389(3) ? . .
C(36) C(65) 1.384(3) ? . .
C(37) C(50) 1.387(3) ? . .
C(37) C(56) 1.382(3) ? . .
C(38) C(45) 1.399(3) ? . .
C(40) C(48) 1.389(3) ? . .
C(40) C(64) 1.382(3) ? . .
C(41) C(58) 1.388(3) ? . .
C(41) C(64) 1.382(3) ? . .
C(42) C(43) 1.384(3) ? . .
C(43) C(68) 1.379(3) ? . .
C(44) C(65) 1.382(3) ? . .
C(45) C(63) 1.373(3) ? . .
C(49) C(33) 1.390(3) ? . .
C(49) C(51) 1.373(3) ? . .
C(51) C(49) 1.373(3) ? . .
C(51) C(52) 1.388(3) ? . .
C(54) C(69) 1.403(3) ? . .
C(54) C(72) 1.398(3) ? . .
C(55) C(61) 1.488(3) ? . .
C(55) C(73) 1.498(4) ? . .
C(57) C(74) 1.379(4) ? . .
C(59) C(67) 1.378(4) ? . .
C(60) C(84) 1.386(4) ? . .
C(61) C(66) 1.382(4) ? . .
C(61) C(85) 1.396(4) ? . .
C(62) C(70) 1.382(3) ? . .
C(63) C(74) 1.373(4) ? . .
C(66) C(76) 1.395(4) ? . .
C(67) C(71) 1.384(3) ? . .
C(68) C(70) 1.383(3) ? . .
C(69) C(82) 1.388(3) ? . .
C(72) C(80) 1.391(4) ? . .
C(73) C(77) 1.385(4) ? . .
C(73) C(89) 1.392(4) ? . .
C(75) C(90) 1.391(5) ? . .
C(76) C(87) 1.376(4) ? . .
C(77) C(86) 1.381(5) ? . .
C(78) C(80) 1.380(5) ? . .
C(78) C(82) 1.373(4) ? . .
C(79) C(86) 1.355(6) ? . .
C(79) C(95) 1.393(8) ? . .
C(81) C(85) 1.380(5) ? . .
C(81) C(87) 1.371(5) ? . .
C(83) C(93) 1.44(2) ? . .
C(84) C(88) 1.376(6) ? . .
C(88) C(90) 1.388(6) ? . .
C(89) C(95) 1.415(6) ? . .
C(91) C(94) 1.83(2) ? . .
C(91) C(96) 1.46(2) ? . .
C(92) C(93) 1.55(2) ? . .
C(92) C(94) 1.39(3) ? . .
C(94) C(91) 1.83(2) ? . .
C(94) C(92) 1.39(3) ? . .
C(94) C(96) 1.73(2) ? . .
C(96) C(94) 1.73(2) ? . .
C(9) H(1) 0.9500 ? . .
C(19) H(2) 0.9500 ? . .
C(20) H(3) 0.9500 ? . .
C(23) H(4) 0.9500 ? . .
C(26) H(5) 0.9501 ? . .
C(27) H(6) 0.9500 ? . .
C(29) H(7) 0.9500 ? . .
C(30) H(8) 0.9501 ? . .
C(31) H(9) 0.9501 ? . .
C(33) H(10) 0.9499 ? . .
C(35) H(11) 0.9501 ? . .
C(36) H(12) 0.9500 ? . .
C(37) H(13) 0.9499 ? . .
C(39) H(14) 0.9500 ? . .
C(40) H(15) 0.9499 ? . .
C(41) H(16) 0.9500 ? . .
C(42) H(17) 0.9499 ? . .
C(43) H(18) 0.9500 ? . .
C(44) H(19) 0.9501 ? . .
C(45) H(20) 0.9500 ? . .
C(46) H(21) 0.9500 ? . .
C(47) H(22) 0.9502 ? . .
C(48) H(23) 0.9500 ? . .
C(49) H(24) 0.9501 ? . .
C(50) H(25) 0.9501 ? . .
C(51) H(26) 0.9502 ? . .
C(52) H(27) 0.9501 ? . .
C(56) H(28) 0.9500 ? . .
C(57) H(29) 0.9501 ? . .
C(58) H(30) 0.9500 ? . .
C(59) H(31) 0.9501 ? . .
C(60) H(32) 0.9500 ? . .
C(62) H(33) 0.9500 ? . .
C(63) H(34) 0.9499 ? . .
C(64) H(35) 0.9500 ? . .
C(65) H(36) 0.9499 ? . .
C(66) H(37) 0.9500 ? . .
C(67) H(38) 0.9500 ? . .
C(68) H(39) 0.9500 ? . .
C(69) H(40) 0.9500 ? . .
C(70) H(41) 0.9500 ? . .
C(71) H(42) 0.9500 ? . .
C(72) H(43) 0.9500 ? . .
C(74) H(44) 0.9500 ? . .
C(75) H(45) 0.9501 ? . .
C(76) H(46) 0.9500 ? . .
C(77) H(47) 0.9499 ? . .
C(78) H(48) 0.9500 ? . .
C(79) H(49) 0.9499 ? . .
C(80) H(50) 0.9500 ? . .
C(81) H(51) 0.9500 ? . .
C(82) H(52) 0.9500 ? . .
C(84) H(53) 0.9498 ? . .
C(85) H(54) 0.9500 ? . .
C(86) H(55) 0.9500 ? . .
C(87) H(56) 0.9500 ? . .
C(88) H(57) 0.9500 ? . .
C(89) H(58) 0.9500 ? . .
C(90) H(59) 0.9500 ? . .
C(95) H(60) 0.9505 ? . .
H(24) C(49) 0.9501 ? . .

loop_
_geom_torsion_atom_site_label_1
_geom_torsion_atom_site_label_2
_geom_torsion_atom_site_label_3
_geom_torsion_atom_site_label_4
_geom_torsion
_geom_torsion_publ_flag
_geom_torsion_site_symmetry_1
_geom_torsion_site_symmetry_2
_geom_torsion_site_symmetry_3
_geom_torsion_site_symmetry_4
C(14) C(1) C(2) C(6) 156.9(2) ? . . . .
C(14) C(1) C(2) C(17) -10.6(1) ? . . . .
C(16) C(1) C(2) C(6) -37.8(4) ? . . . .
C(16) C(1) C(2) C(17) 154.7(2) ? . . . .
C(2) C(1) C(14) C(17) 11.4(1) ? . . . .
C(2) C(1) C(14) C(21) -166.3(3) ? . . . .
C(16) C(1) C(14) C(17) -155.6(2) ? . . . .
C(16) C(1) C(14) C(21) 26.6(4) ? . . . .
C(2) C(1) C(16) C(28) 26.3(4) ? . . . .
C(2) C(1) C(16) C(54) -153.9(2) ? . . . .
C(14) C(1) C(16) C(28) -173.8(2) ? . . . .
C(14) C(1) C(16) C(54) 6.0(3) ? . . . .
C(1) C(2) C(6) C(10) 25.8(3) ? . . . .
C(1) C(2) C(6) C(11) -157.1(2) ? . . . .
C(17) C(2) C(6) C(10) -171.5(2) ? . . . .
C(17) C(2) C(6) C(11) 5.6(3) ? . . . .
C(1) C(2) C(17) C(4) -166.0(2) ? . . . .
C(1) C(2) C(17) C(14) 11.4(1) ? . . . .
C(6) C(2) C(17) C(4) 25.2(4) ? . . . .
C(6) C(2) C(17) C(14) -157.4(2) ? . . . .
C(8) C(3) C(5) C(4) -177.2(2) ? . . . .
C(8) C(3) C(5) C(15) -1.9(2) ? . . . .
C(21) C(3) C(5) C(4) 3.8(3) ? . . . .
C(21) C(3) C(5) C(15) 179.1(2) ? . . . .
C(5) C(3) C(8) C(15) 1.8(1) ? . . . .
C(5) C(3) C(8) C(32) -178.6(3) ? . . . .
C(21) C(3) C(8) C(15) -179.4(3) ? . . . .
C(21) C(3) C(8) C(32) 0.1(4) ? . . . .
C(5) C(3) C(21) C(13) 167.6(2) ? . . . .
C(5) C(3) C(21) C(14) -6.5(3) ? . . . .
C(8) C(3) C(21) C(13) -10.8(4) ? . . . .
C(8) C(3) C(21) C(14) 175.1(2) ? . . . .
C(7) C(4) C(5) C(3) 169.1(2) ? . . . .
C(7) C(4) C(5) C(15) -3.4(4) ? . . . .
C(17) C(4) C(5) C(3) -4.5(3) ? . . . .
C(17) C(4) C(5) C(15) -177.0(2) ? . . . .
C(5) C(4) C(7) C(38) -152.2(2) ? . . . .
C(5) C(4) C(7) C(53) 26.0(3) ? . . . .
C(17) C(4) C(7) C(38) 20.0(3) ? . . . .
C(17) C(4) C(7) C(53) -161.7(2) ? . . . .
C(5) C(4) C(17) C(2) -173.3(2) ? . . . .
C(5) C(4) C(17) C(14) 9.9(2) ? . . . .
C(7) C(4) C(17) C(2) 13.4(4) ? . . . .
C(7) C(4) C(17) C(14) -163.4(2) ? . . . .
C(3) C(5) C(15) C(8) 1.8(1) ? . . . .
C(3) C(5) C(15) C(24) -173.5(3) ? . . . .
C(4) C(5) C(15) C(8) 175.8(2) ? . . . .
C(4) C(5) C(15) C(24) 0.4(5) ? . . . .
C(2) C(6) C(10) C(48) 56.5(3) ? . . . .
C(2) C(6) C(10) C(58) -131.2(2) ? . . . .
C(11) C(6) C(10) C(48) -120.8(2) ? . . . .
C(11) C(6) C(10) C(58) 51.6(2) ? . . . .
C(2) C(6) C(11) C(9) 33.2(3) ? . . . .
C(2) C(6) C(11) C(47) -149.0(2) ? . . . .
C(10) C(6) C(11) C(9) -149.5(2) ? . . . .
C(10) C(6) C(11) C(47) 28.4(2) ? . . . .
C(4) C(7) C(38) C(31) -152.3(2) ? . . . .
C(4) C(7) C(38) C(45) 30.4(3) ? . . . .
C(53) C(7) C(38) C(31) 29.4(2) ? . . . .
C(53) C(7) C(38) C(45) -147.9(2) ? . . . .
C(4) C(7) C(53) C(20) 44.0(2) ? . . . .
C(4) C(7) C(53) C(33) -140.0(2) ? . . . .
C(38) C(7) C(53) C(20) -137.7(2) ? . . . .
C(38) C(7) C(53) C(33) 38.4(2) ? . . . .
C(3) C(8) C(15) C(5) -1.7(1) ? . . . .
C(3) C(8) C(15) C(24) 175.0(2) ? . . . .
C(32) C(8) C(15) C(5) 178.6(2) ? . . . .
C(32) C(8) C(15) C(24) -4.7(3) ? . . . .
C(3) C(8) C(32) C(55) -156.7(7) ? . . . .
C(15) C(8) C(32) C(55) 22.8(9) ? . . . .
C(29) C(9) C(11) C(6) 179.6(2) ? . . . .
C(29) C(9) C(11) C(47) 1.7(3) ? . . . .
H(1) C(9) C(11) C(6) -0.3 ? . . . .
H(1) C(9) C(11) C(47) -178.1 ? . . . .
C(11) C(9) C(29) C(46) -1.3(3) ? . . . .
C(11) C(9) C(29) H(7) 178.5 ? . . . .
H(1) C(9) C(29) C(46) 178.6 ? . . . .
H(1) C(9) C(29) H(7) -1.6 ? . . . .
C(6) C(10) C(48) C(40) 172.7(2) ? . . . .
C(6) C(10) C(48) H(23) -7.6 ? . . . .
C(58) C(10) C(48) C(40) 0.2(3) ? . . . .
C(58) C(10) C(48) H(23) 179.9 ? . . . .
C(6) C(10) C(58) C(41) -172.8(2) ? . . . .
C(6) C(10) C(58) H(30) 7.6 ? . . . .
C(48) C(10) C(58) C(41) -0.4(3) ? . . . .
C(48) C(10) C(58) H(30) -180.0 ? . . . .
C(6) C(11) C(47) C(35) -178.8(2) ? . . . .
C(6) C(11) C(47) H(22) 0.9 ? . . . .
C(9) C(11) C(47) C(35) -0.8(3) ? . . . .
C(9) C(11) C(47) H(22) 178.8 ? . . . .
C(42) C(12) C(18) C(24) 136.3(2) ? . . . .
C(42) C(12) C(18) C(34) -40.8(3) ? . . . .
C(62) C(12) C(18) C(24) -37.9(3) ? . . . .
C(62) C(12) C(18) C(34) 145.0(2) ? . . . .
C(18) C(12) C(42) C(43) -172.8(2) ? . . . .
C(18) C(12) C(42) H(17) 7.3 ? . . . .
C(62) C(12) C(42) C(43) 1.6(3) ? . . . .
C(62) C(12) C(42) H(17) -178.3 ? . . . .
C(18) C(12) C(62) C(70) 173.9(2) ? . . . .
C(18) C(12) C(62) H(33) -6.2 ? . . . .
C(42) C(12) C(62) C(70) -0.4(3) ? . . . .
C(42) C(12) C(62) H(33) 179.4 ? . . . .
C(22) C(13) C(21) C(3) 23.5(3) ? . . . .
C(22) C(13) C(21) C(14) -163.7(2) ? . . . .
C(25) C(13) C(21) C(3) -155.1(2) ? . . . .
C(25) C(13) C(21) C(14) 17.7(3) ? . . . .
C(21) C(13) C(22) C(23) 54.9(3) ? . . . .
C(21) C(13) C(22) C(36) -128.7(2) ? . . . .
C(25) C(13) C(22) C(23) -126.4(2) ? . . . .
C(25) C(13) C(22) C(36) 49.9(3) ? . . . .
C(21) C(13) C(25) C(39) 27.6(3) ? . . . .
C(21) C(13) C(25) C(71) -154.2(2) ? . . . .
C(22) C(13) C(25) C(39) -151.0(2) ? . . . .
C(22) C(13) C(25) C(71) 27.2(3) ? . . . .
C(1) C(14) C(17) C(2) -11.7(1) ? . . . .
C(1) C(14) C(17) C(4) 166.3(2) ? . . . .
C(21) C(14) C(17) C(2) 166.6(2) ? . . . .
C(21) C(14) C(17) C(4) -15.4(3) ? . . . .
C(1) C(14) C(21) C(3) -170.8(2) ? . . . .
C(1) C(14) C(21) C(13) 15.5(4) ? . . . .
C(17) C(14) C(21) C(3) 12.0(3) ? . . . .
C(17) C(14) C(21) C(13) -161.7(2) ? . . . .
C(5) C(15) C(24) C(18) -176.6(6) ? . . . .
C(8) C(15) C(24) C(18) 9.2(9) ? . . . .
C(1) C(16) C(28) C(19) 52.5(3) ? . . . .
C(1) C(16) C(28) C(26) -132.7(2) ? . . . .
C(54) C(16) C(28) C(19) -127.3(2) ? . . . .
C(54) C(16) C(28) C(26) 47.5(3) ? . . . .
C(1) C(16) C(54) C(69) -142.3(2) ? . . . .
C(1) C(16) C(54) C(72) 39.7(3) ? . . . .
C(28) C(16) C(54) C(69) 37.5(3) ? . . . .
C(28) C(16) C(54) C(72) -140.5(2) ? . . . .
C(12) C(18) C(24) C(15) -96.4(8) ? . . . .
C(34) C(18) C(24) C(15) 80.8(8) ? . . . .
C(12) C(18) C(34) C(60) -46.2(3) ? . . . .
C(12) C(18) C(34) C(75) 136.5(2) ? . . . .
C(24) C(18) C(34) C(60) 136.6(2) ? . . . .
C(24) C(18) C(34) C(75) -40.8(3) ? . . . .
C(56) C(19) C(28) C(16) 175.0(2) ? . . . .
C(56) C(19) C(28) C(26) 0.1(3) ? . . . .
H(2) C(19) C(28) C(16) -4.7 ? . . . .
H(2) C(19) C(28) C(26) -179.6 ? . . . .
C(28) C(19) C(56) C(37) 1.0(3) ? . . . .
C(28) C(19) C(56) H(28) -178.7 ? . . . .
H(2) C(19) C(56) C(37) -179.3 ? . . . .
H(2) C(19) C(56) H(28) 0.9 ? . . . .
C(53) C(20) C(52) C(51) -1.0(3) ? . . . .
C(53) C(20) C(52) H(27) 179.4 ? . . . .
H(3) C(20) C(52) C(51) 178.9 ? . . . .
H(3) C(20) C(52) H(27) -0.8 ? . . . .
C(52) C(20) C(53) C(7) 177.2(2) ? . . . .
C(52) C(20) C(53) C(33) 1.0(3) ? . . . .
H(3) C(20) C(53) C(7) -2.7 ? . . . .
H(3) C(20) C(53) C(33) -178.9 ? . . . .
C(13) C(22) C(23) C(30) 177.0(2) ? . . . .
C(13) C(22) C(23) H(4) -2.5 ? . . . .
C(36) C(22) C(23) C(30) 0.5(3) ? . . . .
C(36) C(22) C(23) H(4) -179.0 ? . . . .
C(13) C(22) C(36) C(65) -178.5(2) ? . . . .
C(13) C(22) C(36) H(12) 0.9 ? . . . .
C(23) C(22) C(36) C(65) -2.1(3) ? . . . .
C(23) C(22) C(36) H(12) 177.3 ? . . . .
C(22) C(23) C(30) C(44) 1.2(3) ? . . . .
C(22) C(23) C(30) H(8) -179.1 ? . . . .
H(4) C(23) C(30) C(44) -179.3 ? . . . .
H(4) C(23) C(30) H(8) 0.3 ? . . . .
C(13) C(25) C(39) C(27) -179.6(2) ? . . . .
C(13) C(25) C(39) H(14) 1.7 ? . . . .
C(71) C(25) C(39) C(27) 2.2(3) ? . . . .
C(71) C(25) C(39) H(14) -176.5 ? . . . .
C(13) C(25) C(71) C(67) -178.9(2) ? . . . .
C(13) C(25) C(71) H(42) 0.7 ? . . . .
C(39) C(25) C(71) C(67) -0.6(3) ? . . . .
C(39) C(25) C(71) H(42) 178.9 ? . . . .
C(50) C(26) C(28) C(16) -176.1(2) ? . . . .
C(50) C(26) C(28) C(19) -1.2(3) ? . . . .
H(5) C(26) C(28) C(16) 4.2 ? . . . .
H(5) C(26) C(28) C(19) 179.1 ? . . . .
C(28) C(26) C(50) C(37) 1.2(3) ? . . . .
C(28) C(26) C(50) H(25) -179.6 ? . . . .
H(5) C(26) C(50) C(37) -179.1 ? . . . .
H(5) C(26) C(50) H(25) 0.1 ? . . . .
C(59) C(27) C(39) C(25) -2.0(3) ? . . . .
C(59) C(27) C(39) H(14) 176.6 ? . . . .
H(6) C(27) C(39) C(25) 177.7 ? . . . .
H(6) C(27) C(39) H(14) -3.7 ? . . . .
C(39) C(27) C(59) C(67) 0.3(3) ? . . . .
C(39) C(27) C(59) H(31) 179.7 ? . . . .
H(6) C(27) C(59) C(67) -179.4 ? . . . .
H(6) C(27) C(59) H(31) -0.0 ? . . . .
C(9) C(29) C(46) C(35) -0.1(2) ? . . . .
C(9) C(29) C(46) H(21) -180.0 ? . . . .
H(7) C(29) C(46) C(35) -179.8 ? . . . .
H(7) C(29) C(46) H(21) 0.2 ? . . . .
C(23) C(30) C(44) C(65) -1.4(3) ? . . . .
C(23) C(30) C(44) H(19) 179.4 ? . . . .
H(8) C(30) C(44) C(65) 179.0 ? . . . .
H(8) C(30) C(44) H(19) -0.2 ? . . . .
C(57) C(31) C(38) C(7) -179.1(2) ? . . . .
C(57) C(31) C(38) C(45) -1.7(3) ? . . . .
H(9) C(31) C(38) C(7) 1.1 ? . . . .
H(9) C(31) C(38) C(45) 178.5 ? . . . .
C(38) C(31) C(57) C(74) 0.2(3) ? . . . .
C(38) C(31) C(57) H(29) -179.7 ? . . . .
H(9) C(31) C(57) C(74) -180.0 ? . . . .
H(9) C(31) C(57) H(29) 0.1 ? . . . .
C(8) C(32) C(55) C(61) 64.6(9) ? . . . .
C(8) C(32) C(55) C(73) -118.0(8) ? . . . .
C(53) C(33) C(49) C(51) -0.6(3) ? . . . .
C(53) C(33) C(49) H(24) 178.9 ? . . . .
H(10) C(33) C(49) C(51) 179.1 ? . . . .
H(10) C(33) C(49) H(24) -1.5 ? . . . .
C(49) C(33) C(53) C(7) -176.3(2) ? . . . .
C(49) C(33) C(53) C(20) -0.2(3) ? . . . .
H(10) C(33) C(53) C(7) 4.0 ? . . . .
H(10) C(33) C(53) C(20) -179.9 ? . . . .
C(18) C(34) C(60) C(84) -176.6(2) ? . . . .
C(18) C(34) C(60) H(32) 3.5 ? . . . .
C(75) C(34) C(60) C(84) 0.7(3) ? . . . .
C(75) C(34) C(60) H(32) -179.1 ? . . . .
C(18) C(34) C(75) C(90) 176.5(3) ? . . . .
C(18) C(34) C(75) H(45) -3.2 ? . . . .
C(60) C(34) C(75) C(90) -0.9(4) ? . . . .
C(60) C(34) C(75) H(45) 179.4 ? . . . .
C(47) C(35) C(46) C(29) 0.9(3) ? . . . .
C(47) C(35) C(46) H(21) -179.1 ? . . . .
H(11) C(35) C(46) C(29) -179.2 ? . . . .
H(11) C(35) C(46) H(21) 0.7 ? . . . .
C(46) C(35) C(47) C(11) -0.5(3) ? . . . .
C(46) C(35) C(47) H(22) 179.9 ? . . . .
H(11) C(35) C(47) C(11) 179.6 ? . . . .
H(11) C(35) C(47) H(22) -0.0 ? . . . .
C(22) C(36) C(65) C(44) 1.9(3) ? . . . .
C(22) C(36) C(65) H(36) -177.0 ? . . . .
H(12) C(36) C(65) C(44) -177.5 ? . . . .
H(12) C(36) C(65) H(36) 3.6 ? . . . .
C(56) C(37) C(50) C(26) -0.0(3) ? . . . .
C(56) C(37) C(50) H(25) -179.3 ? . . . .
H(13) C(37) C(50) C(26) -179.3 ? . . . .
H(13) C(37) C(50) H(25) 1.5 ? . . . .
C(50) C(37) C(56) C(19) -1.1(3) ? . . . .
C(50) C(37) C(56) H(28) 178.7 ? . . . .
H(13) C(37) C(56) C(19) 178.2 ? . . . .
H(13) C(37) C(56) H(28) -2.1 ? . . . .
C(7) C(38) C(45) C(63) 179.2(2) ? . . . .
C(7) C(38) C(45) H(20) -0.5 ? . . . .
C(31) C(38) C(45) C(63) 1.8(3) ? . . . .
C(31) C(38) C(45) H(20) -178.0 ? . . . .
C(64) C(40) C(48) C(10) -0.5(3) ? . . . .
C(64) C(40) C(48) H(23) 179.7 ? . . . .
H(15) C(40) C(48) C(10) 179.0 ? . . . .
H(15) C(40) C(48) H(23) -0.7 ? . . . .
C(48) C(40) C(64) C(41) 1.1(4) ? . . . .
C(48) C(40) C(64) H(35) -179.2 ? . . . .
H(15) C(40) C(64) C(41) -178.5 ? . . . .
H(15) C(40) C(64) H(35) 1.3 ? . . . .
C(64) C(41) C(58) C(10) 0.9(3) ? . . . .
C(64) C(41) C(58) H(30) -179.5 ? . . . .
H(16) C(41) C(58) C(10) -179.9 ? . . . .
H(16) C(41) C(58) H(30) -0.3 ? . . . .
C(58) C(41) C(64) C(40) -1.2(4) ? . . . .
C(58) C(41) C(64) H(35) 179.0 ? . . . .
H(16) C(41) C(64) C(40) 179.6 ? . . . .
H(16) C(41) C(64) H(35) -0.2 ? . . . .
C(12) C(42) C(43) C(68) -1.6(3) ? . . . .
C(12) C(42) C(43) H(18) 179.3 ? . . . .
H(17) C(42) C(43) C(68) 178.2 ? . . . .
H(17) C(42) C(43) H(18) -0.8 ? . . . .
C(42) C(43) C(68) C(70) 0.5(3) ? . . . .
C(42) C(43) C(68) H(39) 179.0 ? . . . .
H(18) C(43) C(68) C(70) 179.6 ? . . . .
H(18) C(43) C(68) H(39) -1.9 ? . . . .
C(30) C(44) C(65) C(36) -0.1(3) ? . . . .
C(30) C(44) C(65) H(36) 178.8 ? . . . .
H(19) C(44) C(65) C(36) 179.0 ? . . . .
H(19) C(44) C(65) H(36) -2.1 ? . . . .
C(38) C(45) C(63) C(74) -0.2(3) ? . . . .
C(38) C(45) C(63) H(34) -179.8 ? . . . .
H(20) C(45) C(63) C(74) 179.5 ? . . . .
H(20) C(45) C(63) H(34) -0.1 ? . . . .
C(33) C(49) C(51) C(52) 0.6(3) ? . . . .
C(33) C(49) C(51) H(26) -179.0 ? . . . .
H(24) C(49) C(51) C(52) -178.9 ? . . . .
H(24) C(49) C(51) H(26) 1.5 ? . . . .
C(49) C(51) C(52) C(20) 0.2(3) ? . . . .
C(49) C(51) C(52) H(27) 179.8 ? . . . .
H(26) C(51) C(52) C(20) 179.8 ? . . . .
H(26) C(51) C(52) H(27) -0.5 ? . . . .
C(16) C(54) C(69) C(82) -179.0(2) ? . . . .
C(16) C(54) C(69) H(40) 1.0 ? . . . .
C(72) C(54) C(69) C(82) -0.9(4) ? . . . .
C(72) C(54) C(69) H(40) 179.1 ? . . . .
C(16) C(54) C(72) C(80) -179.7(2) ? . . . .
C(16) C(54) C(72) H(43) 0.4 ? . . . .
C(69) C(54) C(72) C(80) 2.2(4) ? . . . .
C(69) C(54) C(72) H(43) -177.6 ? . . . .
C(32) C(55) C(61) C(66) -34.4(3) ? . . . .
C(32) C(55) C(61) C(85) 140.2(3) ? . . . .
C(73) C(55) C(61) C(66) 148.3(2) ? . . . .
C(73) C(55) C(61) C(85) -37.1(4) ? . . . .
C(32) C(55) C(73) C(77) -24.0(4) ? . . . .
C(32) C(55) C(73) C(89) 154.8(3) ? . . . .
C(61) C(55) C(73) C(77) 153.3(2) ? . . . .
C(61) C(55) C(73) C(89) -27.9(4) ? . . . .
C(31) C(57) C(74) C(63) 1.4(4) ? . . . .
C(31) C(57) C(74) H(44) -178.7 ? . . . .
H(29) C(57) C(74) C(63) -178.7 ? . . . .
H(29) C(57) C(74) H(44) 1.3 ? . . . .
C(27) C(59) C(67) C(71) 1.2(4) ? . . . .
C(27) C(59) C(67) H(38) -178.7 ? . . . .
H(31) C(59) C(67) C(71) -178.2 ? . . . .
H(31) C(59) C(67) H(38) 1.9 ? . . . .
C(34) C(60) C(84) C(88) 0.2(4) ? . . . .
C(34) C(60) C(84) H(53) 180.0 ? . . . .
H(32) C(60) C(84) C(88) -180.0 ? . . . .
H(32) C(60) C(84) H(53) -0.2 ? . . . .
C(55) C(61) C(66) C(76) 173.7(2) ? . . . .
C(55) C(61) C(66) H(37) -7.0 ? . . . .
C(85) C(61) C(66) C(76) -1.1(4) ? . . . .
C(85) C(61) C(66) H(37) 178.2 ? . . . .
C(55) C(61) C(85) C(81) -174.4(4) ? . . . .
C(55) C(61) C(85) H(54) 7.6 ? . . . .
C(66) C(61) C(85) C(81) 0.3(5) ? . . . .
C(66) C(61) C(85) H(54) -177.7 ? . . . .
C(12) C(62) C(70) C(68) -0.6(4) ? . . . .
C(12) C(62) C(70) H(41) 178.5 ? . . . .
H(33) C(62) C(70) C(68) 179.5 ? . . . .
H(33) C(62) C(70) H(41) -1.3 ? . . . .
C(45) C(63) C(74) C(57) -1.4(4) ? . . . .
C(45) C(63) C(74) H(44) 178.7 ? . . . .
H(34) C(63) C(74) C(57) 178.2 ? . . . .
H(34) C(63) C(74) H(44) -1.7 ? . . . .
C(61) C(66) C(76) C(87) 1.1(4) ? . . . .
C(61) C(66) C(76) H(46) -179.5 ? . . . .
H(37) C(66) C(76) C(87) -178.1 ? . . . .
H(37) C(66) C(76) H(46) 1.2 ? . . . .
C(59) C(67) C(71) C(25) -1.1(4) ? . . . .
C(59) C(67) C(71) H(42) 179.4 ? . . . .
H(38) C(67) C(71) C(25) 178.9 ? . . . .
H(38) C(67) C(71) H(42) -0.7 ? . . . .
C(43) C(68) C(70) C(62) 0.6(4) ? . . . .
C(43) C(68) C(70) H(41) -178.6 ? . . . .
H(39) C(68) C(70) C(62) -177.9 ? . . . .
H(39) C(68) C(70) H(41) 2.9 ? . . . .
C(54) C(69) C(82) C(78) -0.6(4) ? . . . .
C(54) C(69) C(82) H(52) 179.1 ? . . . .
H(40) C(69) C(82) C(78) 179.3 ? . . . .
H(40) C(69) C(82) H(52) -0.9 ? . . . .
C(54) C(72) C(80) C(78) -2.0(5) ? . . . .
C(54) C(72) C(80) H(50) 179.4 ? . . . .
H(43) C(72) C(80) C(78) 177.9 ? . . . .
H(43) C(72) C(80) H(50) -0.8 ? . . . .
C(55) C(73) C(77) C(86) 177.2(3) ? . . . .
C(55) C(73) C(77) H(47) -1.6 ? . . . .
C(89) C(73) C(77) C(86) -1.6(4) ? . . . .
C(89) C(73) C(77) H(47) 179.6 ? . . . .
C(55) C(73) C(89) C(95) -178.1(4) ? . . . .
C(55) C(73) C(89) H(58) 4.9 ? . . . .
C(77) C(73) C(89) C(95) 0.6(5) ? . . . .
C(77) C(73) C(89) H(58) -176.3 ? . . . .
C(34) C(75) C(90) C(88) 0.1(4) ? . . . .
C(34) C(75) C(90) H(59) -180.0 ? . . . .
H(45) C(75) C(90) C(88) 179.8 ? . . . .
H(45) C(75) C(90) H(59) -0.2 ? . . . .
C(66) C(76) C(87) C(81) -0.4(5) ? . . . .
C(66) C(76) C(87) H(56) -176.6 ? . . . .
H(46) C(76) C(87) C(81) -179.7 ? . . . .
H(46) C(76) C(87) H(56) 4.1 ? . . . .
C(73) C(77) C(86) C(79) 1.6(5) ? . . . .
C(73) C(77) C(86) H(55) 177.1 ? . . . .
H(47) C(77) C(86) C(79) -179.6 ? . . . .
H(47) C(77) C(86) H(55) -4.1 ? . . . .
C(82) C(78) C(80) C(72) 0.4(5) ? . . . .
C(82) C(78) C(80) H(50) 179.0 ? . . . .
H(48) C(78) C(80) C(72) 178.1 ? . . . .
H(48) C(78) C(80) H(50) -3.2 ? . . . .
C(80) C(78) C(82) C(69) 0.9(5) ? . . . .
C(80) C(78) C(82) H(52) -178.8 ? . . . .
H(48) C(78) C(82) C(69) -176.8 ? . . . .
H(48) C(78) C(82) H(52) 3.4 ? . . . .
C(95) C(79) C(86) C(77) -0.5(6) ? . . . .
C(95) C(79) C(86) H(55) -176.1 ? . . . .
H(49) C(79) C(86) C(77) -174.4 ? . . . .
H(49) C(79) C(86) H(55) 10.1 ? . . . .
C(86) C(79) C(95) C(89) -0.4(8) ? . . . .
C(86) C(79) C(95) H(60) 178.4 ? . . . .
H(49) C(79) C(95) C(89) 173.7 ? . . . .
H(49) C(79) C(95) H(60) -7.6 ? . . . .
C(87) C(81) C(85) C(61) 0.4(7) ? . . . .
C(87) C(81) C(85) H(54) 178.4 ? . . . .
H(51) C(81) C(85) C(61) -178.3 ? . . . .
H(51) C(81) C(85) H(54) -0.3 ? . . . .
C(85) C(81) C(87) C(76) -0.4(7) ? . . . .
C(85) C(81) C(87) H(56) 175.8 ? . . . .
H(51) C(81) C(87) C(76) 178.4 ? . . . .
H(51) C(81) C(87) H(56) -5.4 ? . . . .
C(60) C(84) C(88) C(90) -0.9(5) ? . . . .
C(60) C(84) C(88) H(57) 179.0 ? . . . .
H(53) C(84) C(88) C(90) 179.3 ? . . . .
H(53) C(84) C(88) H(57) -0.8 ? . . . .
C(84) C(88) C(90) C(75) 0.8(6) ? . . . .
C(84) C(88) C(90) H(59) -179.2 ? . . . .
H(57) C(88) C(90) C(75) -179.2 ? . . . .
H(57) C(88) C(90) H(59) 0.9 ? . . . .
C(73) C(89) C(95) C(79) 0.4(7) ? . . . .
C(73) C(89) C(95) H(60) -178.4 ? . . . .
H(58) C(89) C(95) C(79) 177.3 ? . . . .
H(58) C(89) C(95) H(60) -1.5 ? . . . .
C(96) C(91) C(94) C(92) 154(1) ? . . . .
C(94) C(92) C(93) C(83) 66(2) ? . . . .
C(93) C(92) C(94) C(91) 139(1) ? . . . .
C(93) C(92) C(94) C(96) 165(1) ? . . . .
C(92) C(94) C(96) C(91) -36(1) ? . . . .

loop_
_cod_related_entry_id
_cod_related_entry_database
_cod_related_entry_code
1 ChemSpider 30653099
